data_4061993
loop_
_publ_author_name
'Moores, Audrey'
'Ricard, Louis'
'Le Floch, Pascal'
'M\'ezailles, Nicolas'

_publ_section_title
;
First X-Ray Crystal Study and DFT Calculations of Anionic
\l^4-Phosphinines
;
_journal_name_full Organometallics
_journal_page_first 1960
_journal_paper_doi 10.1021/om030023x
_journal_volume 22
_journal_year 2003
_chemical_formula_sum 'C32 H36 Li O2 P'
_chemical_formula_weight 490.52
_space_group_IT_number 14
_symmetry_cell_setting monoclinic
_symmetry_space_group_name_Hall '-P 2ybc'
_symmetry_space_group_name_H-M 'P 1 21/c 1'
_cell_angle_alpha 90.00
_cell_angle_beta 105.4640(10)
_cell_angle_gamma 90.00
_cell_formula_units_Z 4
_cell_length_a 17.1300(10)
_cell_length_b 13.0840(10)
_cell_length_c 12.6110(10)
_cell_measurement_temperature 150.0(10)
_cell_volume 2724.2(3)
_diffrn_ambient_temperature 150.0(10)
_exptl_crystal_density_diffrn 1.196
_cod_depositor_comments
;
The following automatic conversions were performed:
'_symmetry_cell_setting' value 'Monoclinic' changed to 'monoclinic'
according to '/home/saulius/struct/CIF-dictionaries/cif_core.dic'
dictionary named 'cif_core.dic' version 2.4.1 from 2010-06-29.

Automatic conversion script
Id: cif_fix_enum 1527 2010-12-29 10:47:43Z saulius 
;
_cod_original_sg_symbol_H-M 'P 21/c'
_cod_database_code 4061993

loop_
_symmetry_equiv_pos_as_xyz
'x, y, z'
'-x, y+1/2, -z+1/2'
'-x, -y, -z'
'x, -y-1/2, z-1/2'

loop_
_atom_site_label
_atom_site_type_symbol
_atom_site_fract_x
_atom_site_fract_y
_atom_site_fract_z
_atom_site_U_iso_or_equiv
_atom_site_adp_type
_atom_site_occupancy
_atom_site_symmetry_multiplicity
_atom_site_calc_flag
_atom_site_refinement_flags
_atom_site_disorder_assembly
_atom_site_disorder_group
P1 P 0.25923(2) -0.49253(3) -0.17432(3) 0.02665(11) Uani 1 1 d . . .
O1 O 0.35163(7) -0.50755(9) 0.14286(10) 0.0353(3) Uani 1 1 d . . .
O2 O 0.18938(8) -0.46783(10) 0.18546(10) 0.0405(3) Uani 1 1 d . . .
C1 C 0.21889(9) -0.59579(11) -0.10820(12) 0.0250(3) Uani 1 1 d . . .
C2 C 0.14304(9) -0.58101(12) -0.08705(12) 0.0254(3) Uani 1 1 d . . .
C3 C 0.11024(9) -0.48229(12) -0.08180(14) 0.0289(3) Uani 1 1 d . . .
H3 H 0.0546 -0.4759 -0.0842 0.040(5) Uiso 1 1 d R . .
C4 C 0.15709(9) -0.39301(12) -0.07368(14) 0.0295(3) Uani 1 1 d . . .
H4 H 0.1357 -0.3316 -0.0525 0.038(5) Uiso 1 1 d R . .
C5 C 0.23323(9) -0.38912(12) -0.09400(13) 0.0281(3) Uani 1 1 d . . .
C6 C 0.18007(11) -0.48003(15) -0.30554(15) 0.0378(4) Uani 1 1 d . . .
H6A H 0.1814 -0.5401 -0.3515 0.048(6) Uiso 1 1 d R . .
H6B H 0.1899 -0.4183 -0.3440 0.054(6) Uiso 1 1 d R . .
H6C H 0.1269 -0.4752 -0.2907 0.051(6) Uiso 1 1 d R . .
C7 C 0.26738(8) -0.69047(11) -0.08174(12) 0.0239(3) Uani 1 1 d . . .
C8 C 0.26716(9) -0.75324(12) 0.00843(13) 0.0292(3) Uani 1 1 d . . .
H8 H 0.2316 -0.7374 0.0524 0.041(5) Uiso 1 1 d R . .
C9 C 0.31791(10) -0.83771(12) 0.03499(14) 0.0323(3) Uani 1 1 d . . .
H9 H 0.3161 -0.8791 0.0962 0.036(5) Uiso 1 1 d R . .
C10 C 0.37112(10) -0.86177(13) -0.02691(15) 0.0338(4) Uani 1 1 d . . .
H10 H 0.4061 -0.9192 -0.0084 0.041(5) Uiso 1 1 d R . .
C11 C 0.37258(10) -0.80115(13) -0.11641(15) 0.0337(4) Uani 1 1 d . . .
H11 H 0.4088 -0.8171 -0.1594 0.037(5) Uiso 1 1 d R . .
C12 C 0.32139(9) -0.71734(12) -0.14365(13) 0.0284(3) Uani 1 1 d . . .
H12 H 0.3230 -0.6771 -0.2057 0.039(5) Uiso 1 1 d R . .
C13 C 0.09272(8) -0.66872(12) -0.06835(13) 0.0262(3) Uani 1 1 d . . .
C14 C 0.07190(9) -0.74644(13) -0.14601(14) 0.0327(3) Uani 1 1 d . . .
H14 H 0.0910 -0.7443 -0.2101 0.042(5) Uiso 1 1 d R . .
C15 C 0.02325(11) -0.82726(14) -0.13132(17) 0.0407(4) Uani 1 1 d . . .
H15 H 0.0085 -0.8789 -0.1860 0.053(6) Uiso 1 1 d R . .
C16 C -0.00362(10) -0.83304(14) -0.03707(17) 0.0401(4) Uani 1 1 d . . .
H16 H -0.0358 -0.8892 -0.0263 0.048(6) Uiso 1 1 d R . .
C17 C 0.01676(10) -0.75649(14) 0.04081(15) 0.0365(4) Uani 1 1 d . . .
H17 H -0.0013 -0.7600 0.1057 0.050(6) Uiso 1 1 d R . .
C18 C 0.06342(9) -0.67417(13) 0.02447(14) 0.0310(3) Uani 1 1 d . . .
H18 H 0.0756 -0.6208 0.0774 0.038(5) Uiso 1 1 d R . .
C19 C 0.29114(9) -0.30590(12) -0.05121(14) 0.0292(3) Uani 1 1 d . . .
C20 C 0.28320(11) -0.23989(13) 0.03328(16) 0.0367(4) Uani 1 1 d . . .
H20 H 0.2378 -0.2471 0.0624 0.046(6) Uiso 1 1 d R . .
C21 C 0.33980(11) -0.16433(13) 0.07551(17) 0.0403(4) Uani 1 1 d . . .
H21 H 0.3322 -0.1201 0.1317 0.053(6) Uiso 1 1 d R . .
C22 C 0.40759(11) -0.15334(13) 0.03648(16) 0.0388(4) Uani 1 1 d . . .
H22 H 0.4465 -0.1018 0.0656 0.046(6) Uiso 1 1 d R . .
C23 C 0.41760(11) -0.21787(14) -0.04587(16) 0.0391(4) Uani 1 1 d . . .
H23 H 0.4644 -0.2115 -0.0723 0.050(6) Uiso 1 1 d R . .
C24 C 0.36030(10) -0.29177(13) -0.08968(14) 0.0343(4) Uani 1 1 d . . .
H24 H 0.3678 -0.3341 -0.1474 0.048(6) Uiso 1 1 d R . .
C25 C 0.41420(11) -0.54846(17) 0.09753(18) 0.0464(5) Uani 1 1 d . . .
H25A H 0.4045 -0.5280 0.0195 0.056 Uiso 1 1 calc R . .
H25B H 0.4148 -0.6240 0.1016 0.056 Uiso 1 1 calc R . .
C26 C 0.49203(14) -0.5064(3) 0.1638(3) 0.0758(9) Uani 1 1 d . . .
H26A H 0.5270 -0.4882 0.1155 0.110(12) Uiso 1 1 d R . .
H26B H 0.5213 -0.5557 0.2199 0.28(3) Uiso 1 1 d R . .
C27 C 0.46906(13) -0.4110(2) 0.2156(2) 0.0582(6) Uani 1 1 d . . .
H27A H 0.5087 -0.3978 0.2872 0.082(9) Uiso 1 1 d R . .
H27B H 0.4660 -0.3503 0.1679 0.166(18) Uiso 1 1 d R . .
C28 C 0.38782(11) -0.43785(15) 0.23107(16) 0.0413(4) Uani 1 1 d . . .
H28A H 0.3933 -0.4705 0.3035 0.072(8) Uiso 1 1 d R . .
H28B H 0.3543 -0.3755 0.2264 0.065(7) Uiso 1 1 d R . .
C29 C 0.14430(14) -0.37946(16) 0.20343(18) 0.0489(5) Uani 1 1 d . . .
H29A H 0.0960 -0.3696 0.1405 0.071(8) Uiso 1 1 d R . .
H29B H 0.1781 -0.3171 0.2122 0.103(11) Uiso 1 1 d R . .
C30 C 0.11894(13) -0.40069(17) 0.30635(18) 0.0500(5) Uani 1 1 d . . .
H30A H 0.0633 -0.4287 0.2890 0.057(7) Uiso 1 1 d R . .
H30B H 0.1213 -0.3378 0.3507 0.090(9) Uiso 1 1 d R . .
C31 C 0.18052(15) -0.47879(18) 0.36700(18) 0.0533(5) Uani 1 1 d . . .
H31A H 0.2297 -0.4450 0.4129 0.106(11) Uiso 1 1 d R . .
H31B H 0.1570 -0.5230 0.4143 0.106(11) Uiso 1 1 d R . .
C32 C 0.19786(15) -0.53921(18) 0.27629(18) 0.0528(5) Uani 1 1 d . . .
H32A H 0.2538 -0.5663 0.2994 0.082(9) Uiso 1 1 d R . .
H32B H 0.1598 -0.5973 0.2550 0.121(13) Uiso 1 1 d R . .
Li1 Li 0.23756(17) -0.4950(2) 0.0652(2) 0.0333(6) Uani 1 1 d . . .

loop_
_atom_site_aniso_label
_atom_site_aniso_U_11
_atom_site_aniso_U_22
_atom_site_aniso_U_33
_atom_site_aniso_U_23
_atom_site_aniso_U_13
_atom_site_aniso_U_12
P1 0.02436(19) 0.0298(2) 0.0282(2) 0.00385(15) 0.01113(16) 0.00331(15)
O1 0.0297(6) 0.0450(7) 0.0314(6) -0.0084(5) 0.0084(5) 0.0025(5)
O2 0.0413(7) 0.0503(7) 0.0338(7) 0.0084(6) 0.0168(6) 0.0191(6)
C1 0.0240(7) 0.0269(7) 0.0252(7) 0.0006(6) 0.0087(6) 0.0011(6)
C2 0.0224(7) 0.0306(7) 0.0235(7) -0.0001(6) 0.0067(6) 0.0007(6)
C3 0.0222(7) 0.0339(8) 0.0323(8) 0.0019(6) 0.0102(6) 0.0047(6)
C4 0.0287(7) 0.0283(7) 0.0334(8) 0.0025(6) 0.0117(6) 0.0070(6)
C5 0.0274(7) 0.0270(7) 0.0310(8) 0.0044(6) 0.0100(6) 0.0037(6)
C6 0.0367(9) 0.0488(10) 0.0284(9) 0.0077(7) 0.0096(7) 0.0051(8)
C7 0.0212(6) 0.0256(7) 0.0244(7) -0.0024(5) 0.0050(5) -0.0010(5)
C8 0.0267(7) 0.0324(8) 0.0287(8) 0.0007(6) 0.0079(6) 0.0002(6)
C9 0.0310(8) 0.0313(8) 0.0319(8) 0.0040(6) 0.0039(7) -0.0009(6)
C10 0.0266(7) 0.0293(8) 0.0418(10) -0.0009(7) 0.0029(7) 0.0042(6)
C11 0.0298(8) 0.0335(8) 0.0395(9) -0.0048(7) 0.0125(7) 0.0042(7)
C12 0.0271(7) 0.0299(7) 0.0291(8) -0.0005(6) 0.0093(6) 0.0021(6)
C13 0.0195(6) 0.0313(7) 0.0276(8) 0.0002(6) 0.0060(6) 0.0015(6)
C14 0.0273(7) 0.0394(9) 0.0318(9) -0.0057(7) 0.0088(6) -0.0013(7)
C15 0.0346(9) 0.0391(9) 0.0472(11) -0.0101(8) 0.0088(8) -0.0081(7)
C16 0.0296(8) 0.0404(9) 0.0490(11) 0.0056(8) 0.0084(8) -0.0079(7)
C17 0.0269(7) 0.0499(10) 0.0334(9) 0.0077(8) 0.0092(7) -0.0031(7)
C18 0.0253(7) 0.0394(9) 0.0293(8) -0.0027(7) 0.0090(6) -0.0018(6)
C19 0.0283(7) 0.0269(7) 0.0322(8) 0.0069(6) 0.0079(6) 0.0034(6)
C20 0.0377(9) 0.0302(8) 0.0451(10) 0.0004(7) 0.0160(8) 0.0017(7)
C21 0.0425(9) 0.0307(8) 0.0462(11) -0.0020(7) 0.0094(8) 0.0029(7)
C22 0.0357(9) 0.0322(8) 0.0436(10) 0.0053(7) 0.0022(8) -0.0034(7)
C23 0.0330(8) 0.0440(10) 0.0401(10) 0.0077(8) 0.0093(7) -0.0053(7)
C24 0.0341(8) 0.0370(9) 0.0330(9) 0.0052(7) 0.0112(7) -0.0016(7)
C25 0.0341(9) 0.0609(12) 0.0472(11) -0.0116(9) 0.0163(8) 0.0038(9)
C26 0.0342(10) 0.123(2) 0.0721(18) -0.0456(17) 0.0175(11) -0.0106(13)
C27 0.0427(11) 0.0684(15) 0.0600(14) -0.0137(12) 0.0074(10) -0.0111(10)
C28 0.0438(10) 0.0440(10) 0.0349(10) -0.0072(8) 0.0086(8) 0.0014(8)
C29 0.0586(12) 0.0464(11) 0.0496(12) 0.0068(9) 0.0280(10) 0.0210(10)
C30 0.0563(12) 0.0547(12) 0.0462(12) -0.0007(9) 0.0263(10) 0.0139(10)
C31 0.0683(14) 0.0569(12) 0.0346(11) 0.0012(9) 0.0138(10) 0.0108(11)
C32 0.0620(13) 0.0572(13) 0.0404(11) 0.0105(9) 0.0156(10) 0.0172(11)
Li1 0.0314(14) 0.0371(15) 0.0323(15) 0.0003(11) 0.0101(12) 0.0048(11)

loop_
_geom_bond_atom_site_label_1
_geom_bond_atom_site_label_2
_geom_bond_distance
_geom_bond_site_symmetry_2
_geom_bond_publ_flag
P1 C5 1.8153(16) . ?
P1 C1 1.8181(15) . ?
P1 C6 1.8459(18) . ?
P1 Li1 3.140(3) . ?
O1 C28 1.444(2) . ?
O1 C25 1.445(2) . ?
O1 Li1 1.945(3) . ?
O2 C29 1.441(2) . ?
O2 C32 1.455(2) . ?
O2 Li1 1.943(3) . ?
C1 C2 1.4077(19) . ?
C1 C7 1.479(2) . ?
C1 Li1 2.500(3) . ?
C2 C3 1.417(2) . ?
C2 C13 1.491(2) . ?
C2 Li1 2.432(3) . ?
C3 C4 1.405(2) . ?
C3 Li1 2.463(3) . ?
C4 C5 1.396(2) . ?
C4 Li1 2.336(3) . ?
C5 C19 1.475(2) . ?
C5 Li1 2.424(3) . ?
C7 C8 1.404(2) . ?
C7 C12 1.405(2) . ?
C8 C9 1.391(2) . ?
C9 C10 1.385(2) . ?
C10 C11 1.385(2) . ?
C11 C12 1.389(2) . ?
C13 C14 1.391(2) . ?
C13 C18 1.393(2) . ?
C14 C15 1.389(2) . ?
C15 C16 1.386(3) . ?
C16 C17 1.381(3) . ?
C17 C18 1.389(2) . ?
C19 C20 1.406(2) . ?
C19 C24 1.407(2) . ?
C20 C21 1.388(2) . ?
C21 C22 1.384(3) . ?
C22 C23 1.384(3) . ?
C23 C24 1.384(2) . ?
C25 C26 1.478(3) . ?
C26 C27 1.508(3) . ?
C27 C28 1.497(3) . ?
C29 C30 1.500(3) . ?
C30 C31 1.520(3) . ?
C31 C32 1.484(3) . ?
